data_4069358
loop_
_publ_author_name
'Vicente, Jos\'e'
'Arcas, Aurelia'
'G\'alvez-L\'opez, Mar\'ia-Dolores'
'Jones, Peter G.'
'Bautista, Delia'

_publ_section_title
;
 Mono(2,6-dinitroaryl)platinum(II) and Mono- and
 Bis(2,6-dinitroaryl)platinum(IV) Complexes
;
_journal_issue 12
_journal_name_full Organometallics
_journal_page_first 3501
_journal_paper_doi 10.1021/om9001582
_journal_volume 28
_journal_year 2009
_chemical_formula_sum 'C22 H26 Br2 N4 O14 Pt2'
_chemical_formula_weight 1120.47
_chemical_name_systematic
;
 ?
;
_space_group_IT_number 15
_symmetry_cell_setting monoclinic
_symmetry_space_group_name_Hall '-C 2yc'
_symmetry_space_group_name_H-M 'C 1 2/c 1'
_atom_sites_solution_hydrogens geom
_atom_sites_solution_primary direct
_atom_sites_solution_secondary difmap
_audit_creation_method SHELXL-97
_cell_angle_alpha 90.00
_cell_angle_beta 101.631(4)
_cell_angle_gamma 90.00
_cell_formula_units_Z 8
_cell_length_a 21.9820(14)
_cell_length_b 11.8465(8)
_cell_length_c 24.291(2)
_cell_measurement_reflns_used 5923
_cell_measurement_temperature 133(2)
_cell_measurement_theta_max 29.2
_cell_measurement_theta_min 2.2
_cell_volume 6195.7(8)
_computing_cell_refinement 'Bruker SAINT'
_computing_data_collection 'Bruker SMART'
_computing_data_reduction 'Bruker SAINT'
_computing_molecular_graphics 'Siemens XP'
_computing_publication_material SHELXL-97
_computing_structure_refinement 'SHELXL-97 (Sheldrick, 1997)'
_computing_structure_solution 'SHELXS-97 (Sheldrick, 1990)'
_diffrn_ambient_temperature 133(2)
_diffrn_detector_area_resol_mean 8.192
_diffrn_measured_fraction_theta_full 0.999
_diffrn_measured_fraction_theta_max 0.999
_diffrn_measurement_device_type 'Bruker SMART 1000 CCD'
_diffrn_measurement_method '\w- & \f-scan'
_diffrn_radiation_monochromator graphite
_diffrn_radiation_source 'fine-focus sealed tube'
_diffrn_radiation_type MoK\a
_diffrn_radiation_wavelength 0.71073
_diffrn_reflns_av_R_equivalents 0.0684
_diffrn_reflns_av_sigmaI/netI 0.0565
_diffrn_reflns_limit_h_max 30
_diffrn_reflns_limit_h_min -30
_diffrn_reflns_limit_k_max 16
_diffrn_reflns_limit_k_min -16
_diffrn_reflns_limit_l_max 33
_diffrn_reflns_limit_l_min -34
_diffrn_reflns_number 69726
_diffrn_reflns_theta_full 30.00
_diffrn_reflns_theta_max 30.03
_diffrn_reflns_theta_min 1.89
_exptl_absorpt_coefficient_mu 11.673
_exptl_absorpt_correction_T_max 0.695
_exptl_absorpt_correction_T_min 0.402
_exptl_absorpt_correction_type multi-scan
_exptl_absorpt_process_details SADABS
_exptl_crystal_colour 'pale brown'
_exptl_crystal_density_diffrn 2.402
_exptl_crystal_density_method 'not measured'
_exptl_crystal_description prism
_exptl_crystal_F_000 4192
_exptl_crystal_size_max 0.33
_exptl_crystal_size_mid 0.13
_exptl_crystal_size_min 0.07
_refine_diff_density_max 1.779
_refine_diff_density_min -0.936
_refine_diff_density_rms 0.180
_refine_ls_extinction_method none
_refine_ls_goodness_of_fit_ref 0.956
_refine_ls_hydrogen_treatment 'ethylene H free with SADI, rigid methyls'
_refine_ls_matrix_type full
_refine_ls_number_parameters 427
_refine_ls_number_reflns 9084
_refine_ls_number_restraints 96
_refine_ls_restrained_S_all 0.951
_refine_ls_R_factor_all 0.0740
_refine_ls_R_factor_gt 0.0336
_refine_ls_shift/su_max 0.002
_refine_ls_shift/su_mean 0.000
_refine_ls_structure_factor_coef Fsqd
_refine_ls_weighting_details 'calc w=1/[\s^2^(Fo^2^)+(0.0388P)^2^] where P=(Fo^2^+2Fc^2^)/3'
_refine_ls_weighting_scheme calc
_refine_ls_wR_factor_gt 0.0676
_refine_ls_wR_factor_ref 0.0789
_reflns_number_gt 5853
_reflns_number_total 9084
_reflns_threshold_expression >2sigma(I)
_cod_data_source_file om9001582_si_002.cif
_cod_data_source_block piesso
_cod_original_cell_volume 6195.8(8)
_cod_original_sg_symbol_H-M 'C 2/c'
_cod_database_code 4069358

loop_
_symmetry_equiv_pos_as_xyz
'x, y, z'
'-x, y, -z+1/2'
'x+1/2, y+1/2, z'
'-x+1/2, y+1/2, -z+1/2'
'-x, -y, -z'
'x, -y, z-1/2'
'-x+1/2, -y+1/2, -z'
'x+1/2, -y+1/2, z-1/2'

loop_
_atom_site_label
_atom_site_type_symbol
_atom_site_fract_x
_atom_site_fract_y
_atom_site_fract_z
_atom_site_U_iso_or_equiv
_atom_site_adp_type
_atom_site_occupancy
_atom_site_symmetry_multiplicity
_atom_site_calc_flag
_atom_site_refinement_flags
Pt1 Pt 0.140272(10) 0.123575(18) 0.076629(8) 0.03328(7) Uani 1 1 d .
Pt2 Pt 0.223592(10) 0.278625(18) 0.174035(8) 0.03215(6) Uani 1 1 d .
Br1 Br 0.23192(3) 0.24214(5) 0.07259(2) 0.03920(14) Uani 1 1 d .
Br2 Br 0.19494(3) 0.07950(5) 0.17667(2) 0.03783(14) Uani 1 1 d .
N11 N 0.0662(3) 0.3479(5) 0.0227(2) 0.0523(14) Uani 1 1 d .
N12 N 0.1385(3) -0.0190(5) -0.0378(2) 0.0485(14) Uani 1 1 d .
N21 N 0.1004(2) 0.3129(5) 0.2255(2) 0.0434(12) Uani 1 1 d .
N22 N 0.3257(2) 0.2598(4) 0.29050(18) 0.0337(11) Uani 1 1 d .
O11 O 0.1052(3) 0.4216(5) 0.0324(2) 0.0836(17) Uani 1 1 d .
O12 O 0.0230(4) 0.3423(5) 0.0427(3) 0.136(3) Uani 1 1 d .
O13 O 0.02187(19) 0.3953(3) -0.08544(17) 0.0471(10) Uani 1 1 d U
O14 O 0.0345(2) 0.2483(4) -0.17375(16) 0.0507(11) Uani 1 1 d U
O15 O 0.0947(2) 0.0352(4) -0.14170(17) 0.0641(14) Uani 1 1 d U
O16 O 0.1944(2) -0.0183(4) -0.0317(2) 0.0726(15) Uani 1 1 d .
O17 O 0.1063(2) -0.1041(4) -0.0355(2) 0.0706(15) Uani 1 1 d .
O21 O 0.0876(3) 0.3901(6) 0.1947(3) 0.137(4) Uani 1 1 d .
O22 O 0.0687(2) 0.2289(4) 0.2244(2) 0.0582(12) Uani 1 1 d .
O23 O 0.09181(17) 0.3634(4) 0.33077(16) 0.0431(10) Uani 1 1 d U
O24 O 0.19679(17) 0.3533(3) 0.42233(15) 0.0395(9) Uani 1 1 d U
O25 O 0.31116(17) 0.2911(3) 0.39586(15) 0.0413(10) Uani 1 1 d U
O26 O 0.36598(19) 0.3310(4) 0.2974(2) 0.0559(12) Uani 1 1 d .
O27 O 0.3345(2) 0.1642(4) 0.2754(2) 0.0638(13) Uani 1 1 d .
C1 C 0.0498(3) 0.0890(6) 0.0939(3) 0.0482(16) Uani 1 1 d DU
H1A H 0.049(2) 0.105(4) 0.1333(11) 0.058 Uiso 1 1 d D
H1B H 0.018(2) 0.124(4) 0.0651(15) 0.058 Uiso 1 1 d D
C2 C 0.0746(3) -0.0096(5) 0.0791(3) 0.0471(15) Uani 1 1 d DU
H2A H 0.094(2) -0.062(3) 0.1092(15) 0.056 Uiso 1 1 d D
H2B H 0.062(2) -0.042(4) 0.0412(13) 0.056 Uiso 1 1 d D
C3 C 0.2112(4) 0.4570(5) 0.1596(3) 0.0550(18) Uani 1 1 d DU
H3A H 0.187(2) 0.488(5) 0.1865(16) 0.066 Uiso 1 1 d D
H3B H 0.192(2) 0.465(5) 0.1195(11) 0.066 Uiso 1 1 d D
C4 C 0.2728(4) 0.4356(6) 0.1757(3) 0.0588(19) Uani 1 1 d DU
H4A H 0.2945(19) 0.461(5) 0.2127(14) 0.071 Uiso 1 1 d D
H4B H 0.2980(19) 0.426(5) 0.1464(16) 0.071 Uiso 1 1 d D
C11 C 0.1023(3) 0.1620(5) -0.0035(2) 0.0370(13) Uani 1 1 d U
C12 C 0.0717(3) 0.2637(5) -0.0199(2) 0.0383(13) Uani 1 1 d U
C13 C 0.0481(3) 0.2930(5) -0.0759(2) 0.0402(14) Uani 1 1 d U
C14 C 0.0548(3) 0.2180(5) -0.1187(2) 0.0410(13) Uani 1 1 d U
C15 C 0.0837(3) 0.1154(5) -0.1045(2) 0.0439(15) Uani 1 1 d U
C16 C 0.1060(3) 0.0900(5) -0.0481(2) 0.0392(14) Uani 1 1 d U
C17 C -0.0419(3) 0.3928(6) -0.1156(3) 0.0600(19) Uani 1 1 d U
H17A H -0.0433 0.3680 -0.1544 0.072 Uiso 1 1 calc R
H17B H -0.0599 0.4685 -0.1159 0.072 Uiso 1 1 calc R
H17C H -0.0657 0.3401 -0.0971 0.072 Uiso 1 1 calc R
C18 C 0.0727(3) 0.3281(8) -0.1929(3) 0.077(2) Uani 1 1 d U
H18A H 0.0615 0.4040 -0.1823 0.092 Uiso 1 1 calc R
H18B H 0.0670 0.3231 -0.2339 0.092 Uiso 1 1 calc R
H18C H 0.1162 0.3128 -0.1758 0.092 Uiso 1 1 calc R
C19 C 0.0526(3) 0.0193(7) -0.1945(3) 0.067(2) Uani 1 1 d U
H19A H 0.0098 0.0228 -0.1889 0.080 Uiso 1 1 calc R
H19B H 0.0602 -0.0545 -0.2101 0.080 Uiso 1 1 calc R
H19C H 0.0592 0.0789 -0.2207 0.080 Uiso 1 1 calc R
C21 C 0.2136(2) 0.2973(4) 0.2539(2) 0.0314(12) Uani 1 1 d U
C22 C 0.1573(2) 0.3172(4) 0.2691(2) 0.0314(12) Uani 1 1 d U
C23 C 0.1490(2) 0.3348(5) 0.3239(2) 0.0342(12) Uani 1 1 d U
C24 C 0.2010(3) 0.3300(5) 0.3679(2) 0.0347(12) Uani 1 1 d U
C25 C 0.2584(3) 0.3013(5) 0.3563(2) 0.0327(12) Uani 1 1 d U
C26 C 0.2636(2) 0.2875(4) 0.2997(2) 0.0301(11) Uani 1 1 d U
C27 C 0.0659(3) 0.2990(6) 0.3707(3) 0.0567(19) Uani 1 1 d U
H27A H 0.0646 0.2189 0.3603 0.068 Uiso 1 1 calc R
H27B H 0.0237 0.3256 0.3707 0.068 Uiso 1 1 calc R
H27C H 0.0917 0.3085 0.4083 0.068 Uiso 1 1 calc R
C28 C 0.1828(3) 0.4653(6) 0.4326(3) 0.0596(18) Uani 1 1 d U
H28A H 0.2078 0.5157 0.4140 0.071 Uiso 1 1 calc R
H28B H 0.1922 0.4795 0.4732 0.071 Uiso 1 1 calc R
H28C H 0.1386 0.4793 0.4178 0.071 Uiso 1 1 calc R
C29 C 0.3082(3) 0.2199(5) 0.4429(2) 0.0399(14) Uani 1 1 d U
H29A H 0.2915 0.2628 0.4710 0.048 Uiso 1 1 calc R
H29B H 0.3500 0.1929 0.4596 0.048 Uiso 1 1 calc R
H29C H 0.2812 0.1553 0.4303 0.048 Uiso 1 1 calc R

loop_
_atom_site_aniso_label
_atom_site_aniso_U_11
_atom_site_aniso_U_22
_atom_site_aniso_U_33
_atom_site_aniso_U_23
_atom_site_aniso_U_13
_atom_site_aniso_U_12
Pt1 0.04303(13) 0.03382(13) 0.02067(11) -0.00270(8) 0.00092(9) 0.00808(10)
Pt2 0.04818(14) 0.03112(12) 0.01604(10) 0.00110(8) 0.00386(8) -0.00028(10)
Br1 0.0505(3) 0.0474(4) 0.0194(3) -0.0008(2) 0.0064(2) 0.0027(3)
Br2 0.0566(4) 0.0295(3) 0.0242(3) 0.0021(2) 0.0006(2) 0.0045(3)
N11 0.085(4) 0.035(3) 0.041(3) 0.007(2) 0.022(3) 0.017(3)
N12 0.047(3) 0.055(4) 0.035(3) -0.019(2) -0.013(2) 0.023(3)
N21 0.041(3) 0.058(4) 0.030(3) 0.011(2) 0.005(2) -0.002(3)
N22 0.047(3) 0.035(3) 0.020(2) -0.0007(19) 0.008(2) 0.000(2)
O11 0.085(4) 0.067(4) 0.094(5) -0.035(3) 0.005(3) 0.018(3)
O12 0.236(8) 0.056(4) 0.175(7) -0.013(4) 0.178(7) -0.010(5)
O13 0.056(3) 0.050(3) 0.033(2) 0.0052(19) 0.0027(19) 0.012(2)
O14 0.054(3) 0.072(3) 0.021(2) 0.0025(19) -0.0039(18) 0.006(2)
O15 0.062(3) 0.085(4) 0.034(2) -0.028(2) -0.016(2) 0.033(3)
O16 0.054(3) 0.071(4) 0.084(4) -0.016(3) -0.006(3) 0.030(3)
O17 0.073(3) 0.045(3) 0.080(4) -0.019(3) -0.016(3) 0.012(3)
O21 0.105(5) 0.143(6) 0.124(6) 0.106(5) -0.069(4) -0.060(4)
O22 0.044(3) 0.061(3) 0.063(3) -0.002(2) -0.004(2) -0.009(2)
O23 0.041(2) 0.060(3) 0.030(2) 0.0055(19) 0.0117(17) 0.001(2)
O24 0.051(2) 0.051(3) 0.0178(18) 0.0010(17) 0.0088(16) 0.0000(19)
O25 0.042(2) 0.058(3) 0.0217(19) 0.0048(17) 0.0030(16) -0.0126(19)
O26 0.051(3) 0.050(3) 0.073(3) -0.013(2) 0.026(2) -0.016(2)
O27 0.055(3) 0.043(3) 0.096(4) -0.001(3) 0.021(3) 0.003(2)
C1 0.042(4) 0.063(4) 0.040(4) 0.000(3) 0.009(3) 0.001(3)
C2 0.054(4) 0.045(4) 0.039(4) -0.007(3) 0.001(3) -0.007(3)
C3 0.102(5) 0.028(4) 0.041(4) 0.008(3) 0.028(4) 0.008(4)
C4 0.100(5) 0.044(4) 0.031(3) 0.000(3) 0.010(4) -0.034(4)
C11 0.042(3) 0.045(3) 0.025(3) -0.003(2) 0.006(2) 0.008(3)
C12 0.055(4) 0.037(3) 0.022(3) -0.003(2) 0.006(2) -0.001(3)
C13 0.045(3) 0.049(4) 0.024(3) 0.005(2) 0.002(2) 0.015(3)
C14 0.042(3) 0.058(4) 0.020(3) -0.002(2) 0.000(2) 0.006(3)
C15 0.043(3) 0.062(4) 0.022(3) -0.012(2) -0.002(2) 0.015(3)
C16 0.037(3) 0.049(4) 0.026(3) -0.008(2) -0.006(2) 0.011(3)
C17 0.050(4) 0.066(5) 0.060(5) 0.006(4) 0.003(3) 0.022(3)
C18 0.069(5) 0.128(7) 0.031(4) 0.017(4) 0.005(3) -0.006(5)
C19 0.076(5) 0.081(6) 0.033(4) -0.017(3) -0.014(3) 0.007(4)
C21 0.044(3) 0.028(3) 0.022(3) 0.003(2) 0.006(2) -0.006(2)
C22 0.037(3) 0.031(3) 0.022(3) 0.004(2) -0.002(2) -0.004(2)
C23 0.036(3) 0.042(3) 0.025(3) 0.004(2) 0.009(2) -0.001(3)
C24 0.043(3) 0.040(3) 0.019(2) 0.004(2) 0.002(2) -0.009(3)
C25 0.039(3) 0.036(3) 0.021(2) 0.002(2) 0.003(2) -0.013(2)
C26 0.042(3) 0.026(3) 0.020(2) 0.001(2) 0.004(2) -0.009(2)
C27 0.044(4) 0.085(5) 0.040(4) 0.008(3) 0.004(3) -0.029(4)
C28 0.089(5) 0.059(4) 0.031(3) -0.011(3) 0.013(3) -0.013(4)
C29 0.039(3) 0.050(4) 0.028(3) 0.008(3) 0.000(2) -0.007(3)

loop_
_atom_type_symbol
_atom_type_description
_atom_type_scat_dispersion_real
_atom_type_scat_dispersion_imag
_atom_type_scat_source
C C 0.0033 0.0016 'International Tables Vol C Tables 4.2.6.8 and 6.1.1.4'
H H 0.0000 0.0000 'International Tables Vol C Tables 4.2.6.8 and 6.1.1.4'
N N 0.0061 0.0033 'International Tables Vol C Tables 4.2.6.8 and 6.1.1.4'
O O 0.0106 0.0060 'International Tables Vol C Tables 4.2.6.8 and 6.1.1.4'
Br Br -0.2901 2.4595 'International Tables Vol C Tables 4.2.6.8 and 6.1.1.4'
Pt Pt -1.7033 8.3905 'International Tables Vol C Tables 4.2.6.8 and 6.1.1.4'

loop_
_geom_angle_atom_site_label_1
_geom_angle_atom_site_label_2
_geom_angle_atom_site_label_3
_geom_angle
C11 Pt1 C2 92.5(2)
C11 Pt1 C1 90.7(2)
C2 Pt1 C1 37.1(2)
C11 Pt1 Br1 90.88(17)
C2 Pt1 Br1 167.31(18)
C1 Pt1 Br1 155.12(19)
C11 Pt1 Br2 176.28(16)
C2 Pt1 Br2 90.73(17)
C1 Pt1 Br2 92.97(18)
Br1 Pt1 Br2 85.57(2)
C21 Pt2 C4 92.2(2)
C21 Pt2 C3 90.8(2)
C4 Pt2 C3 36.8(3)
C21 Pt2 Br2 90.11(15)
C4 Pt2 Br2 165.0(2)
C3 Pt2 Br2 158.0(2)
C21 Pt2 Br1 175.97(15)
C4 Pt2 Br1 91.79(18)
C3 Pt2 Br1 92.33(17)
Br2 Pt2 Br1 86.03(2)
Pt1 Br1 Pt2 80.786(18)
Pt2 Br2 Pt1 81.447(17)
O12 N11 O11 124.7(7)
O12 N11 C12 116.9(7)
O11 N11 C12 118.3(6)
O16 N12 O17 125.2(6)
O16 N12 C16 117.4(6)
O17 N12 C16 117.4(5)
O21 N21 O22 123.9(6)
O21 N21 C22 119.4(5)
O22 N21 C22 116.6(5)
O26 N22 O27 122.2(5)
O26 N22 C26 120.1(5)
O27 N22 C26 117.7(5)
C13 O13 C17 114.1(5)
C14 O14 C18 113.6(5)
C15 O15 C19 121.0(5)
C23 O23 C27 117.3(5)
C24 O24 C28 115.0(4)
C25 O25 C29 116.6(4)
C2 C1 Pt1 71.2(4)
C1 C2 Pt1 71.7(4)
C4 C3 Pt2 71.5(4)
C3 C4 Pt2 71.7(4)
C16 C11 C12 114.1(5)
C16 C11 Pt1 122.4(4)
C12 C11 Pt1 123.5(4)
C11 C12 C13 123.5(5)
C11 C12 N11 119.5(5)
C13 C12 N11 116.9(5)
O13 C13 C12 117.0(5)
O13 C13 C14 123.4(5)
C12 C13 C14 119.5(5)
O14 C14 C15 121.1(5)
O14 C14 C13 119.9(5)
C15 C14 C13 119.0(5)
O15 C15 C14 125.5(5)
O15 C15 C16 115.3(5)
C14 C15 C16 119.2(5)
C11 C16 C15 124.6(5)
C11 C16 N12 120.6(5)
C15 C16 N12 114.7(5)
C22 C21 C26 113.8(5)
C22 C21 Pt2 123.7(4)
C26 C21 Pt2 122.4(4)
C21 C22 C23 125.3(5)
C21 C22 N21 118.7(5)
C23 C22 N21 115.9(5)
O23 C23 C22 117.5(5)
O23 C23 C24 123.7(5)
C22 C23 C24 118.6(5)
O24 C24 C25 119.0(5)
O24 C24 C23 121.6(5)
C25 C24 C23 119.3(5)
O25 C25 C24 124.1(5)
O25 C25 C26 117.0(5)
C24 C25 C26 118.8(5)
C21 C26 C25 123.9(5)
C21 C26 N22 120.2(5)
C25 C26 N22 115.9(5)

loop_
_geom_bond_atom_site_label_1
_geom_bond_atom_site_label_2
_geom_bond_distance
Pt1 C11 2.010(5)
Pt1 C2 2.147(6)
Pt1 C1 2.154(6)
Pt1 Br1 2.4740(6)
Pt1 Br2 2.5387(6)
Pt2 C21 2.008(5)
Pt2 C4 2.147(6)
Pt2 C3 2.150(6)
Pt2 Br2 2.4457(6)
Pt2 Br1 2.5446(6)
N11 O12 1.153(7)
N11 O11 1.214(7)
N11 C12 1.458(7)
N12 O16 1.208(6)
N12 O17 1.238(7)
N12 C16 1.473(7)
N21 O21 1.180(6)
N21 O22 1.213(6)
N21 C22 1.468(7)
N22 O26 1.210(6)
N22 O27 1.218(6)
N22 C26 1.463(7)
O13 C13 1.342(7)
O13 C17 1.445(7)
O14 C14 1.369(6)
O14 C18 1.404(8)
O15 C15 1.365(7)
O15 C19 1.435(7)
O23 C23 1.345(6)
O23 C27 1.439(7)
O24 C24 1.372(6)
O24 C28 1.396(7)
O25 C25 1.354(6)
O25 C29 1.432(6)
C1 C2 1.368(9)
C3 C4 1.356(10)
C11 C16 1.393(7)
C11 C12 1.398(8)
C12 C13 1.399(7)
C13 C14 1.399(8)
C14 C15 1.383(8)
C15 C16 1.393(8)
C21 C22 1.380(7)
C21 C26 1.402(7)
C22 C23 1.395(7)
C23 C24 1.401(7)
C24 C25 1.388(8)
C25 C26 1.413(7)
